data_4032922
loop_
_publ_author_name
'Chen, Daoliang'
'Yuan, Dafei'
'Zhang, Cheng'
'Wu, Hao'
'Zhang, Jianyun'
'Li, Baolin'
'Zhu, Xiaozhang'

_publ_section_title
;
 Ullmann-Type Intramolecular C-O Reaction Toward Thieno[3,2-b]furan
 Derivatives with up to Six Fused Rings.
;
_journal_issue 20
_journal_name_full 'The Journal of organic chemistry'
_journal_page_first 10920
_journal_page_last 10927
_journal_paper_doi 10.1021/acs.joc.7b01745
_journal_volume 82
_journal_year 2017
_chemical_formula_moiety 'C30 H38 O2 S2'
_chemical_formula_sum 'C30 H38 O2 S2'
_chemical_formula_weight 494.72
_space_group_crystal_system triclinic
_space_group_IT_number 2
_space_group_name_Hall '-P 1'
_space_group_name_H-M_alt 'P -1'
_symmetry_space_group_name_Hall '-P 1'
_symmetry_space_group_name_H-M 'P -1'
_atom_sites_solution_hydrogens geom
_atom_sites_solution_primary dual
_audit_creation_date 2016-10-17
_audit_creation_method
;
Olex2 1.2
(compiled 2016.09.09 svn.r3337 for OlexSys, GUI svn.r5227)
;
_cell_angle_alpha 94.123(7)
_cell_angle_beta 92.155(4)
_cell_angle_gamma 108.359(8)
_cell_formula_units_Z 1
_cell_length_a 6.657(3)
_cell_length_b 8.177(4)
_cell_length_c 12.851(5)
_cell_measurement_reflns_used 2013
_cell_measurement_temperature 173.1500
_cell_measurement_theta_max 27.4841
_cell_measurement_theta_min 2.6350
_cell_volume 660.9(5)
_computing_cell_refinement 'CrystalClear (Rigaku Inc., 2007)'
_computing_data_collection 'CrystalClear (Rigaku Inc., 2007)'
_computing_data_reduction 'CrystalClear (Rigaku Inc., 2007)'
_computing_molecular_graphics 'Olex2 (Dolomanov et al., 2009)'
_computing_publication_material 'CIFTAB (Sheldrick, 2013)'
_computing_structure_refinement 'SHELXL (Sheldrick, 2014)'
_computing_structure_solution
;
'SHELXT (Sheldrick, 2014)'
;
_diffrn_ambient_temperature 173.1500
_diffrn_detector_area_resol_mean 28.5714
_diffrn_measured_fraction_theta_full 0.993
_diffrn_measured_fraction_theta_max 0.991
_diffrn_measurement_details
;
scan:
    Number of images: 360
               Slice: -110.0000 - 70.0000
         Image width: 0.5000
            Exp time: 6.0000
       Rotation axis: Omega
               Omega: 0.0000
                 Chi: 45.0000
                 Phi: 90.0000
                 XTD: 44.9537
              2theta: -20.0675
scan:
    Number of images: 336
               Slice: -110.0000 - 58.0000
         Image width: 0.5000
            Exp time: 6.0000
       Rotation axis: Omega
               Omega: 0.0000
                 Chi: 45.0000
                 Phi: 270.0000
                 XTD: 44.9537
              2theta: -20.0675
scan:
    Number of images: 318
               Slice: -100.2500 - 58.7500
         Image width: 0.5000
            Exp time: 6.0000
       Rotation axis: Omega
               Omega: 0.0000
                 Chi: 45.0000
                 Phi: 0.0000
                 XTD: 44.9537
              2theta: -20.0675
scan:
    Number of images: 240
               Slice: -110.0000 - 10.0000
         Image width: 0.5000
            Exp time: 6.0000
       Rotation axis: Omega
               Omega: 0.0000
                 Chi: 45.0000
                 Phi: 180.0000
                 XTD: 44.9537
              2theta: -20.0675
;
_diffrn_measurement_device
;
Saturn724+ (2x2 bin mode)
;
_diffrn_measurement_device_details
;
AFC10: Fixed Chi 2 circle
;
_diffrn_measurement_device_type 'MM007-HF CCD(Saturn 724+)'
_diffrn_measurement_method '\w scans at fixed \c = 45\%'
_diffrn_orient_matrix_type d*Trek
_diffrn_orient_matrix_UB_11 -0.1419
_diffrn_orient_matrix_UB_12 -0.0708
_diffrn_orient_matrix_UB_13 0.0022
_diffrn_orient_matrix_UB_21 0.0131
_diffrn_orient_matrix_UB_22 -0.1170
_diffrn_orient_matrix_UB_23 0.0537
_diffrn_orient_matrix_UB_31 -0.0163
_diffrn_orient_matrix_UB_32 0.0239
_diffrn_orient_matrix_UB_33 0.0726
_diffrn_radiation_detector CCD
_diffrn_radiation_monochromator Confocal
_diffrn_radiation_type MoK\a
_diffrn_radiation_wavelength 0.71073
_diffrn_reflns_av_R_equivalents 0.0418
_diffrn_reflns_av_unetI/netI 0.0363
_diffrn_reflns_Laue_measured_fraction_full 0.993
_diffrn_reflns_Laue_measured_fraction_max 0.991
_diffrn_reflns_limit_h_max 8
_diffrn_reflns_limit_h_min -8
_diffrn_reflns_limit_k_max 10
_diffrn_reflns_limit_k_min -10
_diffrn_reflns_limit_l_max 16
_diffrn_reflns_limit_l_min -16
_diffrn_reflns_number 9042
_diffrn_reflns_point_group_measured_fraction_full 0.993
_diffrn_reflns_point_group_measured_fraction_max 0.991
_diffrn_reflns_theta_full 26.000
_diffrn_reflns_theta_max 27.483
_diffrn_reflns_theta_min 2.635
_diffrn_source 'Rotating Anode'
_diffrn_source_current 24.0000
_diffrn_source_power 1.2000
_diffrn_source_voltage 50.0000
_exptl_absorpt_coefficient_mu 0.227
_exptl_absorpt_correction_T_max 1.00000
_exptl_absorpt_correction_T_min 0.78568
_exptl_absorpt_correction_type multi-scan
_exptl_absorpt_process_details 'CrystalClear (Rigaku Inc., 2007)'
_exptl_crystal_colour Colorless
_exptl_crystal_density_diffrn 1.243
_exptl_crystal_description Plate
_exptl_crystal_F_000 266
_exptl_crystal_size_max 0.283
_exptl_crystal_size_mid 0.08
_exptl_crystal_size_min 0.03
_refine_diff_density_max 0.298
_refine_diff_density_min -0.248
_refine_diff_density_rms 0.046
_refine_ls_extinction_method none
_refine_ls_goodness_of_fit_ref 1.104
_refine_ls_hydrogen_treatment constr
_refine_ls_matrix_type full
_refine_ls_number_parameters 155
_refine_ls_number_reflns 3013
_refine_ls_number_restraints 0
_refine_ls_restrained_S_all 1.104
_refine_ls_R_factor_all 0.0496
_refine_ls_R_factor_gt 0.0451
_refine_ls_shift/su_max 0.000
_refine_ls_shift/su_mean 0.000
_refine_ls_structure_factor_coef Fsqd
_refine_ls_weighting_details 'w=1/[\s^2^(Fo^2^)+(0.0363P)^2^+0.3200P] where P=(Fo^2^+2Fc^2^)/3'
_refine_ls_weighting_scheme calc
_refine_ls_wR_factor_gt 0.1000
_refine_ls_wR_factor_ref 0.1034
_reflns_Friedel_coverage 0.000
_reflns_number_gt 2822
_reflns_number_total 3013
_reflns_threshold_expression 'I > 2\s(I)'
_cod_data_source_file jo7b01745_si_002.cif
_cod_data_source_block mx5205_C8DTBDF
_cod_depositor_comments
;
The following automatic conversions were performed:

'_exptl_absorpt_correction_type' value 'Multi-scan' changed to
'multi-scan' according to
/home/data/users/saulius/crontab/automatic-downloads/rss-feeds/ACS/lib/dictionaries/cif_core.dic
dictionary named 'cif_core.dic' version 2.4.2 from 2011-04-26.

Automatic conversion script
Id: cif_fix_values 4973 2017-02-22 13:04:09Z antanas 

 Adding full bibliography for 4032919--4032922.cif.
;
_cod_original_cell_volume 660.8(5)
_cod_database_code 4032922
_shelx_space_group_comment
;
The symmetry employed for this shelxl refinement is uniquely defined
by the following loop, which should always be used as a source of
symmetry information in preference to the above space-group names.
They are only intended as comments.
;
_diffrn_number_total 3013
_olex2_refinement_description
;
1. Fixed Uiso
 At 1.2 times of:
  All C(H) groups, All C(H,H) groups
 At 1.5 times of:
  All C(H,H,H) groups
2.a Secondary CH2 refined with riding coordinates:
 C8(H8A,H8B), C9(H9A,H9B), C10(H10A,H10B), C11(H11A,H11B), C12(H12A,H12B),
 C13(H13A,H13B), C14(H14A,H14B)
2.b Aromatic/amide H refined with riding coordinates:
 C2(H2), C7(H7)
2.c Idealised Me refined as rotating group:
 C15(H15A,H15B,H15C)
;
_shelx_shelxl_version_number 2014/7
_olex2_submission_special_instructions 'No special instructions were received'

loop_
_space_group_symop_operation_xyz
'x, y, z'
'-x, -y, -z'

loop_
_atom_site_label
_atom_site_type_symbol
_atom_site_fract_x
_atom_site_fract_y
_atom_site_fract_z
_atom_site_U_iso_or_equiv
_atom_site_adp_type
_atom_site_occupancy
_atom_site_site_symmetry_order
_atom_site_calc_flag
_atom_site_refinement_flags_posn
S1 S -0.36076(6) 0.50241(5) 0.36874(3) 0.02815(13) Uani 1 1 d .
O1 O -0.10843(17) 0.16074(14) 0.43285(9) 0.0272(3) Uani 1 1 d .
C1 C -0.5476(2) -0.15997(19) 0.54143(11) 0.0229(3) Uani 1 1 d .
C2 C -0.3428(2) -0.0878(2) 0.50934(12) 0.0246(3) Uani 1 1 d .
H2 H -0.2403 -0.1426 0.5149 0.030 Uiso 1 1 calc R
C3 C -0.3029(2) 0.0697(2) 0.46904(12) 0.0234(3) Uani 1 1 d .
C4 C -0.1374(2) 0.3088(2) 0.39975(12) 0.0254(3) Uani 1 1 d .
C5 C -0.3373(2) 0.31450(19) 0.41289(12) 0.0239(3) Uani 1 1 d .
C6 C -0.0978(3) 0.5664(2) 0.33243(12) 0.0271(3) Uani 1 1 d .
C7 C 0.0023(3) 0.4493(2) 0.35460(12) 0.0271(3) Uani 1 1 d .
H7 H 0.1425 0.4607 0.3417 0.033 Uiso 1 1 calc R
C8 C -0.0100(3) 0.7323(2) 0.28189(14) 0.0313(4) Uani 1 1 d .
H8A H -0.0208 0.8276 0.3284 0.038 Uiso 1 1 calc R
H8B H -0.0947 0.7271 0.2179 0.038 Uiso 1 1 calc R
C9 C 0.2211(3) 0.7670(2) 0.25657(13) 0.0283(3) Uani 1 1 d .
H9A H 0.3047 0.7716 0.3208 0.034 Uiso 1 1 calc R
H9B H 0.2309 0.6708 0.2106 0.034 Uiso 1 1 calc R
C10 C 0.3170(3) 0.9339(2) 0.20490(13) 0.0291(4) Uani 1 1 d .
H10A H 0.2363 0.9295 0.1397 0.035 Uiso 1 1 calc R
H10B H 0.3077 1.0310 0.2502 0.035 Uiso 1 1 calc R
C11 C 0.5472(3) 0.9614(2) 0.18314(13) 0.0300(4) Uani 1 1 d .
H11A H 0.5544 0.8641 0.1373 0.036 Uiso 1 1 calc R
H11B H 0.6253 0.9616 0.2485 0.036 Uiso 1 1 calc R
C12 C 0.6564(3) 1.1276(2) 0.13353(13) 0.0300(4) Uani 1 1 d .
H12A H 0.5837 1.1250 0.0663 0.036 Uiso 1 1 calc R
H12B H 0.6439 1.2250 0.1775 0.036 Uiso 1 1 calc R
C13 C 0.8894(3) 1.1550(2) 0.11799(14) 0.0328(4) Uani 1 1 d .
H13A H 0.9020 1.0571 0.0745 0.039 Uiso 1 1 calc R
H13B H 0.9623 1.1586 0.1853 0.039 Uiso 1 1 calc R
C14 C 0.9978(3) 1.3202(2) 0.06752(14) 0.0359(4) Uani 1 1 d .
H14A H 0.9757 1.4170 0.1081 0.043 Uiso 1 1 calc R
H14B H 0.9315 1.3126 -0.0020 0.043 Uiso 1 1 calc R
C15 C 1.2348(3) 1.3556(3) 0.05901(19) 0.0533(6) Uani 1 1 d .
H15A H 1.2581 1.2633 0.0158 0.080 Uiso 1 1 calc GR
H15B H 1.3019 1.3630 0.1274 0.080 Uiso 1 1 calc GR
H15C H 1.2939 1.4628 0.0284 0.080 Uiso 1 1 calc GR

loop_
_atom_site_aniso_label
_atom_site_aniso_U_11
_atom_site_aniso_U_22
_atom_site_aniso_U_33
_atom_site_aniso_U_23
_atom_site_aniso_U_13
_atom_site_aniso_U_12
S1 0.0239(2) 0.0259(2) 0.0376(2) 0.00659(16) 0.00601(16) 0.01085(16)
O1 0.0191(6) 0.0290(6) 0.0368(6) 0.0095(5) 0.0065(4) 0.0103(5)
C1 0.0214(8) 0.0252(7) 0.0240(7) 0.0012(6) 0.0013(6) 0.0104(6)
C2 0.0198(8) 0.0270(8) 0.0300(8) 0.0022(6) 0.0024(6) 0.0117(6)
C3 0.0168(7) 0.0275(7) 0.0267(7) 0.0019(6) 0.0038(6) 0.0081(6)
C4 0.0230(8) 0.0263(8) 0.0289(8) 0.0038(6) 0.0021(6) 0.0104(6)
C5 0.0212(8) 0.0238(7) 0.0279(8) 0.0027(6) 0.0023(6) 0.0089(6)
C6 0.0240(8) 0.0265(8) 0.0299(8) 0.0024(6) 0.0042(6) 0.0067(6)
C7 0.0200(8) 0.0307(8) 0.0311(8) 0.0042(6) 0.0040(6) 0.0083(6)
C8 0.0278(9) 0.0289(8) 0.0371(9) 0.0071(7) 0.0048(7) 0.0080(7)
C9 0.0274(9) 0.0251(8) 0.0308(8) 0.0033(6) 0.0046(6) 0.0058(6)
C10 0.0302(9) 0.0262(8) 0.0294(8) 0.0040(6) 0.0020(7) 0.0063(7)
C11 0.0312(9) 0.0271(8) 0.0305(8) 0.0035(6) 0.0052(7) 0.0071(7)
C12 0.0313(9) 0.0262(8) 0.0307(8) 0.0028(6) 0.0040(7) 0.0061(7)
C13 0.0333(9) 0.0284(8) 0.0359(9) 0.0026(7) 0.0093(7) 0.0077(7)
C14 0.0348(10) 0.0307(9) 0.0380(9) 0.0031(7) 0.0080(7) 0.0039(7)
C15 0.0403(12) 0.0419(11) 0.0747(15) 0.0053(10) 0.0233(11) 0.0068(9)

loop_
_atom_type_symbol
_atom_type_description
_atom_type_scat_dispersion_real
_atom_type_scat_dispersion_imag
_atom_type_scat_source
C C 0.0033 0.0016 'International Tables Vol C Tables 4.2.6.8 and 6.1.1.4'
H H 0.0000 0.0000 'International Tables Vol C Tables 4.2.6.8 and 6.1.1.4'
O O 0.0106 0.0060 'International Tables Vol C Tables 4.2.6.8 and 6.1.1.4'
S S 0.1246 0.1234 'International Tables Vol C Tables 4.2.6.8 and 6.1.1.4'

loop_
_geom_angle_atom_site_label_1
_geom_angle_atom_site_label_2
_geom_angle_atom_site_label_3
_geom_angle
_geom_angle_site_symmetry_1
_geom_angle_site_symmetry_3
C5 S1 C6 91.54(7) . .
C4 O1 C3 104.54(12) . .
C2 C1 C3 119.55(14) . 2_456
C2 C1 C5 136.48(14) . 2_456
C3 C1 C5 103.97(13) 2_456 2_456
C1 C2 H2 122.3 . .
C3 C2 C1 115.50(13) . .
C3 C2 H2 122.3 . .
O1 C3 C1 111.46(13) . 2_456
C2 C3 O1 123.59(13) . .
C2 C3 C1 124.95(14) . 2_456
O1 C4 C7 130.81(14) . .
C5 C4 O1 112.49(13) . .
C5 C4 C7 116.70(14) . .
C1 C5 S1 142.94(12) 2_456 .
C4 C5 S1 109.52(11) . .
C4 C5 C1 107.54(13) . 2_456
C7 C6 S1 112.09(12) . .
C7 C6 C8 127.99(15) . .
C8 C6 S1 119.92(12) . .
C4 C7 H7 124.9 . .
C6 C7 C4 110.16(14) . .
C6 C7 H7 124.9 . .
C6 C8 H8A 109.1 . .
C6 C8 H8B 109.1 . .
C6 C8 C9 112.46(14) . .
H8A C8 H8B 107.8 . .
C9 C8 H8A 109.1 . .
C9 C8 H8B 109.1 . .
C8 C9 H9A 108.7 . .
C8 C9 H9B 108.7 . .
H9A C9 H9B 107.6 . .
C10 C9 C8 114.38(14) . .
C10 C9 H9A 108.7 . .
C10 C9 H9B 108.7 . .
C9 C10 H10A 109.3 . .
C9 C10 H10B 109.3 . .
H10A C10 H10B 108.0 . .
C11 C10 C9 111.58(14) . .
C11 C10 H10A 109.3 . .
C11 C10 H10B 109.3 . .
C10 C11 H11A 108.6 . .
C10 C11 H11B 108.6 . .
C10 C11 C12 114.86(14) . .
H11A C11 H11B 107.5 . .
C12 C11 H11A 108.6 . .
C12 C11 H11B 108.6 . .
C11 C12 H12A 108.9 . .
C11 C12 H12B 108.9 . .
H12A C12 H12B 107.7 . .
C13 C12 C11 113.33(14) . .
C13 C12 H12A 108.9 . .
C13 C12 H12B 108.9 . .
C12 C13 H13A 108.9 . .
C12 C13 H13B 108.9 . .
C12 C13 C14 113.29(14) . .
H13A C13 H13B 107.7 . .
C14 C13 H13A 108.9 . .
C14 C13 H13B 108.9 . .
C13 C14 H14A 108.8 . .
C13 C14 H14B 108.8 . .
C13 C14 C15 113.68(16) . .
H14A C14 H14B 107.7 . .
C15 C14 H14A 108.8 . .
C15 C14 H14B 108.8 . .
C14 C15 H15A 109.5 . .
C14 C15 H15B 109.5 . .
C14 C15 H15C 109.5 . .
H15A C15 H15B 109.5 . .
H15A C15 H15C 109.5 . .
H15B C15 H15C 109.5 . .

loop_
_geom_bond_atom_site_label_1
_geom_bond_atom_site_label_2
_geom_bond_distance
_geom_bond_site_symmetry_2
S1 C5 1.7253(16) .
S1 C6 1.7535(18) .
O1 C3 1.3905(18) .
O1 C4 1.3783(19) .
C1 C2 1.395(2) .
C1 C3 1.421(2) 2_456
C1 C5 1.435(2) 2_456
C2 H2 0.9300 .
C2 C3 1.374(2) .
C3 C1 1.421(2) 2_456
C4 C5 1.362(2) .
C4 C7 1.409(2) .
C5 C1 1.435(2) 2_456
C6 C7 1.367(2) .
C6 C8 1.503(2) .
C7 H7 0.9300 .
C8 H8A 0.9700 .
C8 H8B 0.9700 .
C8 C9 1.526(2) .
C9 H9A 0.9700 .
C9 H9B 0.9700 .
C9 C10 1.524(2) .
C10 H10A 0.9700 .
C10 H10B 0.9700 .
C10 C11 1.517(2) .
C11 H11A 0.9700 .
C11 H11B 0.9700 .
C11 C12 1.523(2) .
C12 H12A 0.9700 .
C12 H12B 0.9700 .
C12 C13 1.519(2) .
C13 H13A 0.9700 .
C13 H13B 0.9700 .
C13 C14 1.521(2) .
C14 H14A 0.9700 .
C14 H14B 0.9700 .
C14 C15 1.521(3) .
C15 H15A 0.9600 .
C15 H15B 0.9600 .
C15 H15C 0.9600 .

loop_
_geom_torsion_atom_site_label_1
_geom_torsion_atom_site_label_2
_geom_torsion_atom_site_label_3
_geom_torsion_atom_site_label_4
_geom_torsion
_geom_torsion_site_symmetry_1
_geom_torsion_site_symmetry_4
S1 C6 C7 C4 0.61(18) . .
S1 C6 C8 C9 179.60(12) . .
O1 C4 C5 S1 -179.53(10) . .
O1 C4 C5 C1 0.29(18) . 2_456
O1 C4 C7 C6 178.83(16) . .
C1 C2 C3 O1 -179.78(13) . .
C1 C2 C3 C1 0.0(3) . 2_456
C3 O1 C4 C5 -0.22(17) . .
C3 O1 C4 C7 -179.24(16) . .
C3 C1 C2 C3 0.0(2) 2_456 .
C4 O1 C3 C1 0.07(17) . 2_456
C4 O1 C3 C2 179.89(15) . .
C5 S1 C6 C7 -0.70(13) . .
C5 S1 C6 C8 178.52(14) . .
C5 C1 C2 C3 -179.61(17) 2_456 .
C5 C4 C7 C6 -0.2(2) . .
C6 S1 C5 C1 -179.1(2) . 2_456
C6 S1 C5 C4 0.59(13) . .
C6 C8 C9 C10 179.85(14) . .
C7 C4 C5 S1 -0.37(19) . .
C7 C4 C5 C1 179.45(14) . 2_456
C7 C6 C8 C9 -1.3(2) . .
C8 C6 C7 C4 -178.55(16) . .
C8 C9 C10 C11 179.31(14) . .
C9 C10 C11 C12 -178.77(13) . .
C10 C11 C12 C13 177.08(14) . .
C11 C12 C13 C14 179.47(14) . .
C12 C13 C14 C15 175.71(16) . .
